data_9009393
loop_
_publ_author_name
'Giester, G.'
'Mikenda, W.'
'Pertlik, F.'

_publ_section_title
;
 Kleinite from Terlingua, Brewster County, Texas: Investigations
 by single crystal X-ray diffraction, and vibrational spectroscopy
;
_journal_name_full 'Neues Jahrbuch fur Mineralogie, Monatshefte'
_journal_page_first 49
_journal_page_last 56
_journal_volume 1996
_journal_year 1996
_chemical_compound_source 'Terlingua, Brewster County, Texas, USA'
_chemical_formula_sum 'Cl H20 Hg4 N2 O S'
_chemical_name_mineral Kleinite
_space_group_IT_number 194
_symmetry_space_group_name_Hall '-P 6c 2c'
_symmetry_space_group_name_H-M 'P 63/m m c'
_cell_angle_alpha 90
_cell_angle_beta 90
_cell_angle_gamma 120
_cell_formula_units_Z 2
_cell_length_a 6.762
_cell_length_b 6.762
_cell_length_c 11.068
_cell_volume 438.278
_database_code_amcsd 0014883
_diffrn_ambient_temperature 403.15
_exptl_crystal_density_diffrn 7.078
_exptl_crystal_thermal_history 'heated at T = 130 C for 1 day'
_cod_original_formula_sum 'Hg4 N2 S Cl O H20'
_cod_database_code 9009393

loop_
_space_group_symop_operation_xyz
x,y,z
-x,-x+y,1/2+z
x,x-y,1/2-z
-x+y,-x,1/2-z
x-y,x,1/2+z
-y,-x,z
y,x,-z
y,-x+y,-z
-y,x-y,z
x-y,-y,1/2+z
-x+y,y,1/2-z
x,y,1/2-z
-x,-y,1/2+z
x,x-y,z
-x,-x+y,-z
x-y,x,-z
-x+y,-x,z
y,x,1/2+z
-y,-x,1/2-z
-y,x-y,1/2-z
y,-x+y,1/2+z
-x+y,y,z
x-y,-y,-z
-x,-y,-z

loop_
_atom_site_aniso_label
_atom_site_aniso_U_11
_atom_site_aniso_U_22
_atom_site_aniso_U_33
_atom_site_aniso_U_12
_atom_site_aniso_U_13
_atom_site_aniso_U_23
Hg1 0.02700 0.02700 0.00500 0.01350 0.00000 0.00000
Hg2 0.02400 0.02100 0.00800 0.01200 0.00000 0.00000
S1 0.09000 0.09000 0.28300 0.04500 0.00000 0.00000
S2 0.03600 0.06400 0.01900 0.01800 0.00000 0.00000
Cl 0.07200 0.07200 0.07200 0.03600 0.00000 0.00000
Wat1 0.03900 0.06400 0.02600 0.01900 0.00000 0.00000

loop_
_atom_site_label
_atom_site_fract_x
_atom_site_fract_y
_atom_site_fract_z
_atom_site_occupancy
_atom_site_U_iso_or_equiv
_atom_site_type_symbol
_atom_site_attached_hydrogens
Hg1 0.33333 0.66667 0.25000 1.00000 ? Hg 0
Hg2 0.50000 0.00000 0.00000 1.00000 ? Hg 0
N 0.33333 0.66667 0.06250 1.00000 0.02000 N 0
S1 0.00000 0.00000 0.25000 0.25000 ? S 0
S2 -0.03640 -0.07280 0.25000 0.25000 ? S 0
Cl 0.00000 0.00000 0.00000 1.00000 ? Cl 0
Wat1 0.60620 0.80310 0.75000 0.10000 ? O 2
Wat2 0.66820 0.83410 0.00000 0.10000 0.03800 O 2
Wat3 0.33333 0.66667 0.75000 0.10000 0.08900 O 2

loop_
_cod_changelog_entry_id
_cod_changelog_entry_author
_cod_changelog_entry_date
_cod_changelog_entry_text
1
;cod-tools version 3.8.0
Id: cif_guess_AMCSD_atom_types 9581 2023-05-17 12:35:41Z saulius
;
2023-05-18T11:40:17+03:00
;Derived atom types and hydrogen counts
from atom names that follow the AMCSD naming convention
(Wat == water, O-H == hydroxyl).
;

loop_
_cod_related_entry_id
_cod_related_entry_database
_cod_related_entry_code
1 AMCSD 0014883
